data_7233269
loop_
_publ_author_name
'Long, Bing-Fan'
'Wang, Meng-Fan'
'Huang, Qin'
'Yin, Xian-Hong'
'Young, David James'
'Hu, Fei-Long'
'Mi, Yan'

_publ_section_title
;
 A pillar-layer strategy to construct 2D polycatenated coordination
 polymers for luminescence detection of Cr2O72&#x2212; and CrO42&#x2212;
 in aqueous solution
;
_journal_issue 33
_journal_name_full CrystEngComm
_journal_page_first 4943
_journal_paper_doi 10.1039/C9CE00825J
_journal_volume 21
_journal_year 2019
_chemical_formula_sum 'C29 H23 N2 O6 Zn'
_chemical_formula_weight 560.86
_space_group_crystal_system triclinic
_space_group_IT_number 2
_space_group_name_Hall '-P 1'
_space_group_name_H-M_alt 'P -1'
_symmetry_space_group_name_Hall '-P 1'
_symmetry_space_group_name_H-M 'P -1'
_atom_sites_solution_hydrogens geom
_audit_creation_method SHELXL-2014/7
_audit_update_record
;
2018-12-02 deposited with the CCDC.    2019-07-11 downloaded from the CCDC.
;
_cell_angle_alpha 89.884(6)
_cell_angle_beta 79.464(7)
_cell_angle_gamma 68.789(6)
_cell_formula_units_Z 2
_cell_length_a 9.4437(18)
_cell_length_b 12.112(2)
_cell_length_c 12.277(2)
_cell_measurement_reflns_used 3201
_cell_measurement_temperature 293(2)
_cell_measurement_theta_max 23.47
_cell_measurement_theta_min 2.36
_cell_volume 1283.9(4)
_computing_structure_refinement 'SHELXL-2014/7 (Sheldrick, 2014)'
_diffrn_ambient_temperature 293(2)
_diffrn_measured_fraction_theta_full 0.991
_diffrn_measured_fraction_theta_max 0.991
_diffrn_measurement_device_type 'CCD area detector'
_diffrn_measurement_method 'phi and omega scans'
_diffrn_radiation_type MoK\a
_diffrn_radiation_wavelength 0.71073
_diffrn_reflns_av_R_equivalents 0.0434
_diffrn_reflns_av_unetI/netI 0.0435
_diffrn_reflns_Laue_measured_fraction_full 0.991
_diffrn_reflns_Laue_measured_fraction_max 0.991
_diffrn_reflns_limit_h_max 11
_diffrn_reflns_limit_h_min -10
_diffrn_reflns_limit_k_max 14
_diffrn_reflns_limit_k_min -14
_diffrn_reflns_limit_l_max 14
_diffrn_reflns_limit_l_min -14
_diffrn_reflns_number 14860
_diffrn_reflns_point_group_measured_fraction_full 0.991
_diffrn_reflns_point_group_measured_fraction_max 0.991
_diffrn_reflns_theta_full 24.998
_diffrn_reflns_theta_max 24.998
_diffrn_reflns_theta_min 1.691
_exptl_absorpt_coefficient_mu 1.004
_exptl_crystal_colour colourless
_exptl_crystal_density_diffrn 1.451
_exptl_crystal_description block
_exptl_crystal_F_000 578
_exptl_crystal_size_max 0.300
_exptl_crystal_size_mid 0.220
_exptl_crystal_size_min 0.200
_refine_diff_density_max 0.323
_refine_diff_density_min -0.299
_refine_diff_density_rms 0.051
_refine_ls_extinction_method none
_refine_ls_goodness_of_fit_ref 1.013
_refine_ls_hydrogen_treatment constr
_refine_ls_matrix_type full
_refine_ls_number_parameters 343
_refine_ls_number_reflns 4496
_refine_ls_number_restraints 12
_refine_ls_restrained_S_all 1.016
_refine_ls_R_factor_all 0.0415
_refine_ls_R_factor_gt 0.0307
_refine_ls_shift/su_max 0.001
_refine_ls_shift/su_mean 0.000
_refine_ls_structure_factor_coef Fsqd
_refine_ls_weighting_details 'w=1/[\s^2^(Fo^2^)+(0.0435P)^2^] where P=(Fo^2^+2Fc^2^)/3'
_refine_ls_weighting_scheme calc
_refine_ls_wR_factor_gt 0.0756
_refine_ls_wR_factor_ref 0.0796
_reflns_Friedel_coverage 0.000
_reflns_number_gt 3706
_reflns_number_total 4496
_reflns_threshold_expression 'I > 2\s(I)'
_cod_data_source_file c9ce00825j2.cif
_cod_data_source_block 2
_cod_depositor_comments 'Adding full bibliography for 7233269--7233274.cif.'
_cod_database_code 7233269
_shelx_shelxl_version_number 2014/7
_shelx_space_group_comment
;
The symmetry employed for this shelxl refinement is uniquely defined
by the following loop, which should always be used as a source of
symmetry information in preference to the above space-group names.
They are only intended as comments.
;
_shelx_estimated_absorpt_t_min 0.753
_shelx_estimated_absorpt_t_max 0.825

loop_
_space_group_symop_operation_xyz
'x, y, z'
'-x, -y, -z'

loop_
_atom_site_label
_atom_site_type_symbol
_atom_site_fract_x
_atom_site_fract_y
_atom_site_fract_z
_atom_site_U_iso_or_equiv
_atom_site_adp_type
_atom_site_occupancy
_atom_site_site_symmetry_order
_atom_site_calc_flag
_atom_site_refinement_flags_posn
_atom_site_refinement_flags_adp
C1 C -0.3734(3) 1.3142(2) 0.3796(2) 0.0503(7) Uani 1 1 d . .
H1 H -0.4083 1.3200 0.3129 0.060 Uiso 1 1 calc R U
C2 C -0.3287(4) 1.3950(3) 0.4245(3) 0.0639(9) Uani 1 1 d . .
H2 H -0.3265 1.4653 0.3948 0.077 Uiso 1 1 calc R U
C3 C -0.3089(3) 1.2518(2) 0.5319(2) 0.0424(6) Uani 1 1 d . .
H3 H -0.2904 1.2058 0.5922 0.051 Uiso 1 1 calc R U
C4 C -0.2375(4) 1.4139(3) 0.6026(3) 0.0627(8) Uani 1 1 d . .
H4A H -0.1965 1.3589 0.6567 0.075 Uiso 1 1 calc R U
H4B H -0.3264 1.4797 0.6418 0.075 Uiso 1 1 calc R U
C5 C 0.0193(4) 1.3828(2) 0.4824(3) 0.0569(8) Uani 1 1 d . .
H5 H 0.0324 1.3037 0.4699 0.068 Uiso 1 1 calc R U
C6 C -0.1164(3) 1.4596(3) 0.5475(2) 0.0506(7) Uani 1 1 d . .
C7 C -0.1356(3) 1.5780(2) 0.5644(3) 0.0559(8) Uani 1 1 d . .
H7 H -0.2268 1.6308 0.6073 0.067 Uiso 1 1 calc R U
C8 C -0.2863(3) 0.8518(2) 0.35052(18) 0.0313(5) Uani 1 1 d . .
C9 C -0.1651(3) 0.7517(2) 0.27660(18) 0.0303(5) Uani 1 1 d . .
C10 C -0.1635(3) 0.6374(2) 0.2865(2) 0.0368(6) Uani 1 1 d . .
H10 H -0.2413 0.6250 0.3374 0.044 Uiso 1 1 calc R U
C11 C -0.0513(3) 0.5425(2) 0.2237(2) 0.0411(6) Uani 1 1 d . .
H11 H -0.0534 0.4666 0.2315 0.049 Uiso 1 1 calc R U
C12 C 0.0663(3) 0.5601(2) 0.1477(2) 0.0367(6) Uani 1 1 d . .
C13 C 0.0652(3) 0.6732(2) 0.1339(2) 0.0420(6) Uani 1 1 d . .
H13 H 0.1415 0.6857 0.0815 0.050 Uiso 1 1 calc R U
C14 C -0.0494(3) 0.7677(2) 0.1981(2) 0.0390(6) Uani 1 1 d . .
H14 H -0.0493 0.8439 0.1887 0.047 Uiso 1 1 calc R U
C15 C 0.3084(3) 0.4693(2) 0.0223(2) 0.0503(7) Uani 1 1 d . .
H15A H 0.3508 0.5165 0.0604 0.060 Uiso 1 1 calc R U
H15B H 0.2792 0.5077 -0.0440 0.060 Uiso 1 1 calc R U
C16 C 0.4256(3) 0.3466(2) -0.0082(2) 0.0456(7) Uani 1 1 d . .
C17 C 0.4250(4) 0.2816(3) -0.0991(3) 0.1103(17) Uani 1 1 d . U
H17 H 0.3530 0.3149 -0.1439 0.132 Uiso 1 1 calc R U
C18 C 0.5290(6) 0.1684(4) -0.1245(4) 0.147(2) Uani 1 1 d . U
H18 H 0.5255 0.1249 -0.1855 0.176 Uiso 1 1 calc R U
C19 C 0.6386(4) 0.1177(3) -0.0615(3) 0.0914(13) Uani 1 1 d . U
H19 H 0.7111 0.0414 -0.0812 0.110 Uiso 1 1 calc R U
C20 C 0.6408(3) 0.1802(2) 0.0311(2) 0.0404(6) Uani 1 1 d . .
C21 C 0.5340(3) 0.2940(2) 0.0552(2) 0.0390(6) Uani 1 1 d . .
H21 H 0.5354 0.3372 0.1173 0.047 Uiso 1 1 calc R U
C22 C 0.7551(3) 0.1248(2) 0.1039(2) 0.0481(7) Uani 1 1 d . .
H22A H 0.7014 0.1275 0.1797 0.058 Uiso 1 1 calc R U
H22B H 0.8146 0.0424 0.0783 0.058 Uiso 1 1 calc R U
C23 C 0.9653(3) 0.1579(2) 0.1636(2) 0.0342(6) Uani 1 1 d . .
C24 C 0.9681(3) 0.0814(2) 0.2481(2) 0.0361(6) Uani 1 1 d . .
H24 H 0.8939 0.0468 0.2627 0.043 Uiso 1 1 calc R U
C25 C 1.0820(3) 0.0574(2) 0.31023(19) 0.0354(6) Uani 1 1 d . .
H25 H 1.0833 0.0061 0.3669 0.042 Uiso 1 1 calc R U
C26 C 1.1943(3) 0.10676(19) 0.29131(19) 0.0319(5) Uani 1 1 d . .
C27 C 1.1902(3) 0.1837(2) 0.20613(19) 0.0358(6) Uani 1 1 d . .
H27 H 1.2644 0.2183 0.1919 0.043 Uiso 1 1 calc R U
C28 C 1.0768(3) 0.2090(2) 0.1427(2) 0.0386(6) Uani 1 1 d . .
H28 H 1.0752 0.2603 0.0860 0.046 Uiso 1 1 calc R U
C29 C 1.3165(3) 0.0769(2) 0.35989(19) 0.0352(6) Uani 1 1 d . .
N1 N -0.3597(2) 1.22288(16) 0.44713(16) 0.0325(5) Uani 1 1 d . .
N2 N -0.2874(3) 1.35344(19) 0.52150(18) 0.0472(6) Uani 1 1 d . .
O1 O -0.28473(19) 0.95487(14) 0.34021(13) 0.0397(4) Uani 1 1 d . .
O2 O -0.38258(19) 0.82601(15) 0.41975(14) 0.0428(4) Uani 1 1 d . .
O3 O 0.1772(2) 0.45909(15) 0.09296(16) 0.0509(5) Uani 1 1 d . .
O4 O 0.85557(19) 0.18984(15) 0.09884(15) 0.0474(5) Uani 1 1 d . .
O5 O 1.40962(19) 0.13076(15) 0.34719(14) 0.0422(4) Uani 1 1 d . .
O6 O 1.3186(2) -0.00151(15) 0.42745(15) 0.0481(5) Uani 1 1 d . .
Zn1 Zn -0.43672(3) 1.08765(2) 0.45058(2) 0.02761(10) Uani 1 1 d . .

loop_
_atom_site_aniso_label
_atom_site_aniso_U_11
_atom_site_aniso_U_22
_atom_site_aniso_U_33
_atom_site_aniso_U_23
_atom_site_aniso_U_13
_atom_site_aniso_U_12
C1 0.071(2) 0.0469(17) 0.0484(17) 0.0123(14) -0.0237(15) -0.0343(16)
C2 0.101(3) 0.0518(19) 0.066(2) 0.0195(16) -0.0329(19) -0.0527(19)
C3 0.0497(17) 0.0385(15) 0.0473(16) 0.0113(12) -0.0163(13) -0.0227(13)
C4 0.079(2) 0.066(2) 0.064(2) -0.0010(16) -0.0266(17) -0.0445(19)
C5 0.065(2) 0.0324(16) 0.082(2) -0.0032(15) -0.0282(18) -0.0215(15)
C6 0.0537(18) 0.0423(16) 0.068(2) 0.0004(14) -0.0284(16) -0.0241(15)
C7 0.0516(18) 0.0395(16) 0.079(2) -0.0072(15) -0.0246(16) -0.0137(14)
C8 0.0267(13) 0.0326(14) 0.0324(13) -0.0018(11) -0.0057(11) -0.0086(11)
C9 0.0273(13) 0.0289(13) 0.0320(13) 0.0009(10) -0.0054(10) -0.0075(10)
C10 0.0335(14) 0.0339(14) 0.0404(14) 0.0012(11) 0.0006(11) -0.0130(12)
C11 0.0441(16) 0.0273(13) 0.0490(16) 0.0021(12) -0.0033(13) -0.0126(12)
C12 0.0315(14) 0.0294(13) 0.0407(15) -0.0025(11) -0.0026(11) -0.0034(11)
C13 0.0352(15) 0.0350(14) 0.0466(16) 0.0034(12) 0.0071(12) -0.0096(12)
C14 0.0394(15) 0.0257(13) 0.0468(15) 0.0066(11) -0.0004(12) -0.0100(11)
C15 0.0372(16) 0.0430(16) 0.0566(18) -0.0022(13) 0.0033(13) -0.0041(13)
C16 0.0298(14) 0.0478(17) 0.0481(17) -0.0086(13) -0.0040(12) -0.0027(12)
C17 0.089(3) 0.088(3) 0.115(3) -0.054(2) -0.075(3) 0.039(2)
C18 0.140(4) 0.105(3) 0.136(4) -0.086(3) -0.103(3) 0.062(3)
C19 0.072(2) 0.070(2) 0.100(3) -0.049(2) -0.052(2) 0.0297(19)
C20 0.0283(14) 0.0443(16) 0.0461(16) -0.0034(13) -0.0094(12) -0.0095(12)
C21 0.0391(15) 0.0418(15) 0.0352(14) -0.0050(12) -0.0043(12) -0.0150(13)
C22 0.0430(16) 0.0493(17) 0.0617(18) 0.0120(14) -0.0234(14) -0.0219(14)
C23 0.0284(13) 0.0327(13) 0.0410(14) 0.0039(11) -0.0104(11) -0.0089(11)
C24 0.0294(13) 0.0360(14) 0.0448(15) 0.0073(11) -0.0081(11) -0.0139(11)
C25 0.0358(14) 0.0306(13) 0.0376(14) 0.0086(11) -0.0090(11) -0.0086(11)
C26 0.0295(13) 0.0261(12) 0.0370(14) -0.0030(10) -0.0086(11) -0.0055(10)
C27 0.0336(14) 0.0348(14) 0.0429(14) 0.0050(11) -0.0088(12) -0.0166(11)
C28 0.0414(15) 0.0365(14) 0.0425(15) 0.0135(12) -0.0133(12) -0.0173(12)
C29 0.0340(14) 0.0288(13) 0.0369(14) -0.0040(11) -0.0092(11) -0.0035(11)
N1 0.0320(11) 0.0322(11) 0.0398(12) 0.0058(9) -0.0080(9) -0.0189(9)
N2 0.0623(15) 0.0450(14) 0.0516(14) 0.0060(11) -0.0212(12) -0.0351(12)
O1 0.0370(10) 0.0280(9) 0.0468(10) -0.0028(8) 0.0035(8) -0.0090(8)
O2 0.0397(10) 0.0387(10) 0.0469(11) -0.0064(8) 0.0077(8) -0.0185(8)
O3 0.0381(11) 0.0305(10) 0.0684(13) -0.0058(9) 0.0111(9) -0.0044(8)
O4 0.0433(11) 0.0560(12) 0.0581(11) 0.0255(9) -0.0283(9) -0.0273(10)
O5 0.0347(10) 0.0471(11) 0.0477(11) 0.0032(8) -0.0144(8) -0.0155(9)
O6 0.0612(12) 0.0371(10) 0.0558(11) 0.0140(9) -0.0346(10) -0.0184(9)
Zn1 0.02670(16) 0.02359(16) 0.03455(17) 0.00257(11) -0.00484(11) -0.01217(12)

loop_
_atom_type_symbol
_atom_type_description
_atom_type_scat_dispersion_real
_atom_type_scat_dispersion_imag
_atom_type_scat_source
C C 0.0033 0.0016 'International Tables Vol C Tables 4.2.6.8 and 6.1.1.4'
H H 0.0000 0.0000 'International Tables Vol C Tables 4.2.6.8 and 6.1.1.4'
N N 0.0061 0.0033 'International Tables Vol C Tables 4.2.6.8 and 6.1.1.4'
O O 0.0106 0.0060 'International Tables Vol C Tables 4.2.6.8 and 6.1.1.4'
Zn Zn 0.2839 1.4301 'International Tables Vol C Tables 4.2.6.8 and 6.1.1.4'

loop_
_geom_angle_atom_site_label_1
_geom_angle_atom_site_label_2
_geom_angle_atom_site_label_3
_geom_angle
_geom_angle_site_symmetry_1
_geom_angle_site_symmetry_3
C2 C1 N1 109.6(2) . .
C2 C1 H1 125.2 . .
N1 C1 H1 125.2 . .
C1 C2 N2 106.5(2) . .
C1 C2 H2 126.8 . .
N2 C2 H2 126.8 . .
N1 C3 N2 112.5(2) . .
N1 C3 H3 123.8 . .
N2 C3 H3 123.8 . .
N2 C4 C6 111.7(2) . .
N2 C4 H4A 109.3 . .
C6 C4 H4A 109.3 . .
N2 C4 H4B 109.3 . .
C6 C4 H4B 109.3 . .
H4A C4 H4B 107.9 . .
C7 C5 C6 120.9(3) 2_586 .
C7 C5 H5 119.6 2_586 .
C6 C5 H5 119.6 . .
C5 C6 C7 119.1(3) . .
C5 C6 C4 120.1(3) . .
C7 C6 C4 120.8(3) . .
C5 C7 C6 120.0(3) 2_586 .
C5 C7 H7 120.0 2_586 .
C6 C7 H7 120.0 . .
O2 C8 O1 124.7(2) . .
O2 C8 C9 116.6(2) . .
O1 C8 C9 118.73(19) . .
C10 C9 C14 117.7(2) . .
C10 C9 C8 120.0(2) . .
C14 C9 C8 122.4(2) . .
C11 C10 C9 122.0(2) . .
C11 C10 H10 119.0 . .
C9 C10 H10 119.0 . .
C10 C11 C12 119.4(2) . .
C10 C11 H11 120.3 . .
C12 C11 H11 120.3 . .
O3 C12 C13 125.1(2) . .
O3 C12 C11 115.0(2) . .
C13 C12 C11 119.8(2) . .
C12 C13 C14 119.7(2) . .
C12 C13 H13 120.2 . .
C14 C13 H13 120.2 . .
C13 C14 C9 121.4(2) . .
C13 C14 H14 119.3 . .
C9 C14 H14 119.3 . .
O3 C15 C16 107.4(2) . .
O3 C15 H15A 110.2 . .
C16 C15 H15A 110.2 . .
O3 C15 H15B 110.2 . .
C16 C15 H15B 110.2 . .
H15A C15 H15B 108.5 . .
C21 C16 C17 117.7(3) . .
C21 C16 C15 121.5(2) . .
C17 C16 C15 120.8(3) . .
C18 C17 C16 120.5(3) . .
C18 C17 H17 119.7 . .
C16 C17 H17 119.7 . .
C17 C18 C19 121.1(3) . .
C17 C18 H18 119.4 . .
C19 C18 H18 119.4 . .
C18 C19 C20 119.7(3) . .
C18 C19 H19 120.2 . .
C20 C19 H19 120.2 . .
C19 C20 C21 118.0(2) . .
C19 C20 C22 120.6(3) . .
C21 C20 C22 121.3(2) . .
C16 C21 C20 122.9(2) . .
C16 C21 H21 118.5 . .
C20 C21 H21 118.5 . .
O4 C22 C20 108.0(2) . .
O4 C22 H22A 110.1 . .
C20 C22 H22A 110.1 . .
O4 C22 H22B 110.1 . .
C20 C22 H22B 110.1 . .
H22A C22 H22B 108.4 . .
O4 C23 C24 123.9(2) . .
O4 C23 C28 116.24(19) . .
C24 C23 C28 119.9(2) . .
C25 C24 C23 119.2(2) . .
C25 C24 H24 120.4 . .
C23 C24 H24 120.4 . .
C24 C25 C26 122.3(2) . .
C24 C25 H25 118.9 . .
C26 C25 H25 118.9 . .
C25 C26 C27 118.1(2) . .
C25 C26 C29 120.3(2) . .
C27 C26 C29 121.6(2) . .
C28 C27 C26 120.6(2) . .
C28 C27 H27 119.7 . .
C26 C27 H27 119.7 . .
C27 C28 C23 120.0(2) . .
C27 C28 H28 120.0 . .
C23 C28 H28 120.0 . .
O6 C29 O5 124.4(2) . .
O6 C29 C26 116.7(2) . .
O5 C29 C26 118.9(2) . .
C3 N1 C1 104.7(2) . .
C3 N1 Zn1 121.57(15) . .
C1 N1 Zn1 132.43(17) . .
C3 N2 C2 106.7(2) . .
C3 N2 C4 126.7(2) . .
C2 N2 C4 126.5(2) . .
C8 O1 Zn1 118.42(15) . .
C8 O2 Zn1 137.20(16) . 2_476
C12 O3 C15 117.99(19) . .
C23 O4 C22 118.13(17) . .
C29 O5 Zn1 114.96(14) . 1_745
C29 O6 Zn1 140.99(17) . 2_666
N1 Zn1 O1 108.56(7) . .
N1 Zn1 O5 104.61(7) . 1_365
O1 Zn1 O5 90.81(7) . 1_365
N1 Zn1 O2 91.40(7) . 2_476
O1 Zn1 O2 159.49(6) . 2_476
O5 Zn1 O2 88.59(7) 1_365 2_476
N1 Zn1 O6 95.17(7) . 2_666
O1 Zn1 O6 87.64(7) . 2_666
O5 Zn1 O6 159.58(7) 1_365 2_666
O2 Zn1 O6 85.84(7) 2_476 2_666
N1 Zn1 Zn1 157.39(6) . 2_476
O1 Zn1 Zn1 87.47(5) . 2_476
O5 Zn1 Zn1 90.61(5) 1_365 2_476
O2 Zn1 Zn1 72.04(5) 2_476 2_476
O6 Zn1 Zn1 68.99(5) 2_666 2_476

loop_
_geom_bond_atom_site_label_1
_geom_bond_atom_site_label_2
_geom_bond_distance
_geom_bond_site_symmetry_2
C1 C2 1.352(4) .
C1 N1 1.363(3) .
C1 H1 0.9300 .
C2 N2 1.360(3) .
C2 H2 0.9300 .
C3 N1 1.319(3) .
C3 N2 1.321(3) .
C3 H3 0.9300 .
C4 N2 1.474(3) .
C4 C6 1.498(4) .
C4 H4A 0.9700 .
C4 H4B 0.9700 .
C5 C7 1.381(4) 2_586
C5 C6 1.382(4) .
C5 H5 0.9300 .
C6 C7 1.390(4) .
C7 C5 1.381(4) 2_586
C7 H7 0.9300 .
C8 O2 1.253(3) .
C8 O1 1.259(3) .
C8 C9 1.492(3) .
C9 C10 1.384(3) .
C9 C14 1.388(3) .
C10 C11 1.365(3) .
C10 H10 0.9300 .
C11 C12 1.394(3) .
C11 H11 0.9300 .
C12 O3 1.366(3) .
C12 C13 1.376(3) .
C13 C14 1.378(3) .
C13 H13 0.9300 .
C14 H14 0.9300 .
C15 O3 1.422(3) .
C15 C16 1.495(3) .
C15 H15A 0.9700 .
C15 H15B 0.9700 .
C16 C21 1.370(3) .
C16 C17 1.370(4) .
C17 C18 1.362(5) .
C17 H17 0.9300 .
C18 C19 1.370(4) .
C18 H18 0.9300 .
C19 C20 1.374(4) .
C19 H19 0.9300 .
C20 C21 1.376(3) .
C20 C22 1.496(3) .
C21 H21 0.9300 .
C22 O4 1.430(3) .
C22 H22A 0.9700 .
C22 H22B 0.9700 .
C23 O4 1.366(3) .
C23 C24 1.388(3) .
C23 C28 1.389(3) .
C24 C25 1.377(3) .
C24 H24 0.9300 .
C25 C26 1.380(3) .
C25 H25 0.9300 .
C26 C27 1.396(3) .
C26 C29 1.491(3) .
C27 C28 1.383(3) .
C27 H27 0.9300 .
C28 H28 0.9300 .
C29 O6 1.257(3) .
C29 O5 1.260(3) .
N1 Zn1 2.0160(18) .
O1 Zn1 2.0273(17) .
O2 Zn1 2.0644(17) 2_476
O5 Zn1 2.0279(16) 1_745
O6 Zn1 2.0828(16) 2_666
Zn1 O5 2.0279(16) 1_365
Zn1 O2 2.0644(17) 2_476
Zn1 O6 2.0829(16) 2_666
Zn1 Zn1 2.9502(6) 2_476

loop_
_geom_torsion_atom_site_label_1
_geom_torsion_atom_site_label_2
_geom_torsion_atom_site_label_3
_geom_torsion_atom_site_label_4
_geom_torsion
_geom_torsion_site_symmetry_1
_geom_torsion_site_symmetry_4
N1 C1 C2 N2 -0.3(4) . .
C7 C5 C6 C7 0.8(5) 2_586 .
C7 C5 C6 C4 -176.7(3) 2_586 .
N2 C4 C6 C5 -56.3(4) . .
N2 C4 C6 C7 126.3(3) . .
C5 C6 C7 C5 -0.8(5) . 2_586
C4 C6 C7 C5 176.7(3) . 2_586
O2 C8 C9 C10 0.2(3) . .
O1 C8 C9 C10 179.7(2) . .
O2 C8 C9 C14 -178.5(2) . .
O1 C8 C9 C14 1.0(3) . .
C14 C9 C10 C11 1.4(4) . .
C8 C9 C10 C11 -177.4(2) . .
C9 C10 C11 C12 0.5(4) . .
C10 C11 C12 O3 176.8(2) . .
C10 C11 C12 C13 -2.3(4) . .
O3 C12 C13 C14 -176.8(2) . .
C11 C12 C13 C14 2.2(4) . .
C12 C13 C14 C9 -0.3(4) . .
C10 C9 C14 C13 -1.5(4) . .
C8 C9 C14 C13 177.3(2) . .
O3 C15 C16 C21 -89.4(3) . .
O3 C15 C16 C17 88.6(4) . .
C21 C16 C17 C18 0.2(7) . .
C15 C16 C17 C18 -177.9(5) . .
C16 C17 C18 C19 -1.4(9) . .
C17 C18 C19 C20 2.2(8) . .
C18 C19 C20 C21 -1.8(6) . .
C18 C19 C20 C22 177.4(4) . .
C17 C16 C21 C20 0.2(4) . .
C15 C16 C21 C20 178.3(2) . .
C19 C20 C21 C16 0.6(4) . .
C22 C20 C21 C16 -178.6(2) . .
C19 C20 C22 O4 115.9(3) . .
C21 C20 C22 O4 -65.0(3) . .
O4 C23 C24 C25 -178.4(2) . .
C28 C23 C24 C25 0.0(4) . .
C23 C24 C25 C26 -0.1(4) . .
C24 C25 C26 C27 0.2(4) . .
C24 C25 C26 C29 -179.2(2) . .
C25 C26 C27 C28 -0.2(4) . .
C29 C26 C27 C28 179.2(2) . .
C26 C27 C28 C23 0.1(4) . .
O4 C23 C28 C27 178.5(2) . .
C24 C23 C28 C27 -0.1(4) . .
C25 C26 C29 O6 5.8(3) . .
C27 C26 C29 O6 -173.6(2) . .
C25 C26 C29 O5 -174.1(2) . .
C27 C26 C29 O5 6.5(3) . .
N2 C3 N1 C1 -1.1(3) . .
N2 C3 N1 Zn1 -169.74(17) . .
C2 C1 N1 C3 0.8(3) . .
C2 C1 N1 Zn1 167.7(2) . .
N1 C3 N2 C2 0.9(3) . .
N1 C3 N2 C4 177.5(3) . .
C1 C2 N2 C3 -0.3(3) . .
C1 C2 N2 C4 -176.9(3) . .
C6 C4 N2 C3 135.9(3) . .
C6 C4 N2 C2 -48.2(4) . .
O2 C8 O1 Zn1 5.2(3) . .
C9 C8 O1 Zn1 -174.18(14) . .
O1 C8 O2 Zn1 -4.7(4) . 2_476
C9 C8 O2 Zn1 174.70(15) . 2_476
C13 C12 O3 C15 5.0(4) . .
C11 C12 O3 C15 -174.0(2) . .
C16 C15 O3 C12 168.4(2) . .
C24 C23 O4 C22 -12.1(4) . .
C28 C23 O4 C22 169.4(2) . .
C20 C22 O4 C23 177.0(2) . .
O6 C29 O5 Zn1 -2.7(3) . 1_745
C26 C29 O5 Zn1 177.15(15) . 1_745
O5 C29 O6 Zn1 2.0(4) . 2_666
C26 C29 O6 Zn1 -177.81(17) . 2_666
